data_4062189
loop_
_publ_author_name
'Thomas, Florian'
'Schulz, Stephan'
'Nieger, Martin'

_publ_section_title
;
Unexpected Rearangement reaction of Lewis-Base Stabilized Group 13/15
 Compounds with Group 13 Trialkyls
;
_journal_name_full Organometallics
_journal_year 2003
_chemical_formula_moiety 'C27 H61 Al Ga N2 Sb Si2'
_chemical_formula_sum 'C27 H61 Al Ga N2 Sb Si2'
_chemical_formula_weight 688.41
_space_group_IT_number 7
_symmetry_cell_setting monoclinic
_symmetry_space_group_name_Hall 'P -2yac'
_symmetry_space_group_name_H-M 'P 1 n 1'
_cell_angle_alpha 90.00
_cell_angle_beta 93.612(2)
_cell_angle_gamma 90.00
_cell_formula_units_Z 2
_cell_length_a 11.1340(3)
_cell_length_b 14.2679(4)
_cell_length_c 11.5519(3)
_cell_measurement_temperature 123(2)
_cell_volume 1831.48(9)
_diffrn_ambient_temperature 123(2)
_exptl_crystal_density_diffrn 1.248
_exptl_crystal_density_meas ?
_cod_depositor_comments
;
The following automatic conversions were performed:

'_exptl_crystal_density_meas' value 'none' was changed to '?' - the
value is perceived as not measured.

Automatic conversion script
Id: cif_fix_values 3008 2015-01-20 13:52:24Z robertas 
;
_cod_original_sg_symbol_H-M 'Pn (No.7)'
_cod_database_code 4062189

loop_
_symmetry_equiv_pos_as_xyz
'x, y, z'
'x+1/2, -y, z+1/2'

loop_
_atom_site_label
_atom_site_type_symbol
_atom_site_fract_x
_atom_site_fract_y
_atom_site_fract_z
_atom_site_U_iso_or_equiv
_atom_site_adp_type
_atom_site_occupancy
_atom_site_symmetry_multiplicity
_atom_site_calc_flag
_atom_site_refinement_flags
_atom_site_disorder_assembly
_atom_site_disorder_group
Sb1 Sb 0.35953(3) 0.24692(3) 0.51187(3) 0.02320(15) Uani 1 1 d D . .
Ga1 Ga 0.14955(8) 0.25368(7) 0.64632(8) 0.0318(3) Uani 1 1 d D C .
Si1 Si 0.4957(3) 0.10240(18) 0.5419(2) 0.0437(7) Uani 1 1 d . . .
Si2 Si 0.3245(2) 0.24114(18) 0.2891(2) 0.0388(6) Uani 1 1 d . . .
Al1 Al 0.5375(2) 0.37724(18) 0.5436(2) 0.0275(6) Uani 1 1 d . . .
C1 C 0.6454(9) 0.1190(7) 0.4747(10) 0.051(3) Uani 1 1 d . . .
H1A H 0.6861 0.1744 0.5087 0.077 Uiso 1 1 calc R . .
H1B H 0.6316 0.1278 0.3908 0.077 Uiso 1 1 calc R . .
H1C H 0.6958 0.0636 0.4900 0.077 Uiso 1 1 calc R . .
C2 C 0.5312(12) 0.0813(9) 0.7020(10) 0.076(4) Uani 1 1 d . . .
H2A H 0.4561 0.0728 0.7406 0.113 Uiso 1 1 calc R . .
H2B H 0.5750 0.1353 0.7358 0.113 Uiso 1 1 calc R . .
H2C H 0.5809 0.0249 0.7125 0.113 Uiso 1 1 calc R . .
C3 C 0.4193(13) -0.0040(7) 0.4769(12) 0.083(5) Uani 1 1 d . . .
H3A H 0.3407 -0.0118 0.5093 0.124 Uiso 1 1 calc R . .
H3B H 0.4691 -0.0594 0.4948 0.124 Uiso 1 1 calc R . .
H3C H 0.4083 0.0036 0.3926 0.124 Uiso 1 1 calc R . .
C4 C 0.2805(10) 0.3592(8) 0.2337(10) 0.063(3) Uani 1 1 d . . .
H4A H 0.2085 0.3804 0.2708 0.094 Uiso 1 1 calc R . .
H4B H 0.2632 0.3562 0.1495 0.094 Uiso 1 1 calc R . .
H4C H 0.3465 0.4034 0.2514 0.094 Uiso 1 1 calc R . .
C5 C 0.2005(14) 0.1566(10) 0.2414(10) 0.085(5) Uani 1 1 d . . .
H5A H 0.2216 0.0936 0.2697 0.128 Uiso 1 1 calc R . .
H5B H 0.1904 0.1559 0.1566 0.128 Uiso 1 1 calc R . .
H5C H 0.1251 0.1765 0.2734 0.128 Uiso 1 1 calc R . .
C6 C 0.4639(11) 0.2050(9) 0.2142(8) 0.060(3) Uani 1 1 d . . .
H6A H 0.4897 0.1426 0.2412 0.090 Uiso 1 1 calc R . .
H6B H 0.5285 0.2502 0.2324 0.090 Uiso 1 1 calc R . .
H6C H 0.4455 0.2033 0.1301 0.090 Uiso 1 1 calc R . .
C7 C 0.6371(8) 0.3843(7) 0.4105(9) 0.043(3) Uani 1 1 d . . .
H7A H 0.5856 0.3945 0.3397 0.065 Uiso 1 1 calc R . .
H7B H 0.6816 0.3254 0.4038 0.065 Uiso 1 1 calc R . .
H7C H 0.6941 0.4364 0.4213 0.065 Uiso 1 1 calc R . .
C8 C 0.6252(8) 0.3569(7) 0.6959(8) 0.039(2) Uani 1 1 d . . .
H8A H 0.5676 0.3543 0.7566 0.058 Uiso 1 1 calc R . .
H8B H 0.6817 0.4086 0.7120 0.058 Uiso 1 1 calc R . .
H8C H 0.6696 0.2976 0.6945 0.058 Uiso 1 1 calc R . .
C9 C 0.0652(9) 0.1323(7) 0.6312(10) 0.107(6) Uani 1 1 d DU . .
H9 H 0.1127 0.0870 0.6816 0.129 Uiso 0.50 1 calc PR A 2
C10 C -0.0600(8) 0.1333(8) 0.6733(10) 0.064(3) Uiso 1 1 d DU C .
H10A H -0.0575 0.1575 0.7528 0.096 Uiso 1 1 calc R . .
H10B H -0.0924 0.0694 0.6717 0.096 Uiso 1 1 calc R . .
H10C H -0.1117 0.1735 0.6227 0.096 Uiso 1 1 calc R . .
C11 C 0.0567(14) 0.0916(10) 0.5124(10) 0.111(6) Uiso 1 1 d DU C .
H11A H 0.1372 0.0886 0.4828 0.166 Uiso 0.50 1 calc PR B 1
H11B H 0.0047 0.1311 0.4612 0.166 Uiso 0.50 1 calc PR B 1
H11C H 0.0228 0.0283 0.5151 0.166 Uiso 0.50 1 calc PR B 1
H11D H 0.0219 0.0278 0.5119 0.133 Uiso 0.50 1 calc PR B 2
H11E H 0.1363 0.0897 0.4788 0.133 Uiso 0.50 1 calc PR B 2
C12 C 0.1336(15) 0.0554(10) 0.7080(14) 0.049(4) Uiso 0.50 1 d PDU C 1
H12A H 0.1419 0.0766 0.7888 0.074 Uiso 0.50 1 calc PR C 1
H12B H 0.2136 0.0450 0.6795 0.074 Uiso 0.50 1 calc PR C 1
H12C H 0.0879 -0.0033 0.7034 0.074 Uiso 0.50 1 calc PR C 1
C12' C -0.0310(16) 0.1640(15) 0.4459(14) 0.049(4) Uiso 0.50 1 d PDU C 2
H12D H -0.0433 0.1453 0.3643 0.074 Uiso 0.50 1 calc PR C 2
H12E H 0.0046 0.2268 0.4506 0.074 Uiso 0.50 1 calc PR C 2
H12F H -0.1085 0.1646 0.4815 0.074 Uiso 0.50 1 calc PR C 2
C13 C 0.0668(7) 0.3716(5) 0.5860(7) 0.040(2) Uani 1 1 d DU . .
C14 C -0.0536(10) 0.3843(11) 0.6329(14) 0.037(3) Uiso 0.50 1 d PDU C 1
H14A H -0.0490 0.3683 0.7156 0.056 Uiso 0.50 1 calc PR C 1
H14B H -0.1121 0.3433 0.5911 0.056 Uiso 0.50 1 calc PR C 1
H14C H -0.0790 0.4498 0.6230 0.056 Uiso 0.50 1 calc PR C 1
C15 C 0.1458(13) 0.4524(9) 0.6538(13) 0.038(3) Uiso 0.50 1 d PDU C 1
H15A H 0.1463 0.4415 0.7376 0.057 Uiso 0.50 1 calc PR C 1
H15B H 0.1104 0.5139 0.6354 0.057 Uiso 0.50 1 calc PR C 1
H15C H 0.2284 0.4506 0.6293 0.057 Uiso 0.50 1 calc PR C 1
C16 C 0.0786(14) 0.3976(10) 0.4644(9) 0.034(3) Uiso 0.50 1 d PDU C 1
H16A H 0.1617 0.3874 0.4442 0.050 Uiso 0.50 1 calc PR C 1
H16B H 0.0576 0.4639 0.4534 0.050 Uiso 0.50 1 calc PR C 1
H16C H 0.0242 0.3590 0.4144 0.050 Uiso 0.50 1 calc PR C 1
C14' C -0.0268(13) 0.4059(11) 0.6659(13) 0.037(3) Uiso 0.50 1 d PDU C 2
H14D H -0.0764 0.3530 0.6883 0.056 Uiso 0.50 1 calc PR C 2
H14E H -0.0780 0.4530 0.6255 0.056 Uiso 0.50 1 calc PR C 2
H14F H 0.0135 0.4338 0.7354 0.056 Uiso 0.50 1 calc PR C 2
C15' C 0.1404(13) 0.4502(9) 0.5480(14) 0.038(3) Uiso 0.50 1 d PDU C 2
H15D H 0.2001 0.4267 0.4963 0.057 Uiso 0.50 1 calc PR C 2
H15E H 0.1817 0.4799 0.6159 0.057 Uiso 0.50 1 calc PR C 2
H15F H 0.0885 0.4962 0.5065 0.057 Uiso 0.50 1 calc PR C 2
C16' C -0.0107(13) 0.3418(10) 0.4707(10) 0.034(3) Uiso 0.50 1 d PDU C 2
H16D H -0.0655 0.2908 0.4885 0.050 Uiso 0.50 1 calc PR C 2
H16E H 0.0433 0.3206 0.4123 0.050 Uiso 0.50 1 calc PR C 2
H16F H -0.0575 0.3957 0.4406 0.050 Uiso 0.50 1 calc PR C 2
C17 C 0.2284(9) 0.2799(7) 0.8117(8) 0.088(5) Uani 1 1 d DU . .
C18 C 0.1309(15) 0.2831(16) 0.8966(13) 0.051(4) Uiso 0.50 1 d PDU C 1
H18A H 0.0852 0.2243 0.8922 0.077 Uiso 0.50 1 calc PR C 1
H18B H 0.0766 0.3357 0.8772 0.077 Uiso 0.50 1 calc PR C 1
H18C H 0.1674 0.2913 0.9753 0.077 Uiso 0.50 1 calc PR C 1
C19 C 0.295(2) 0.3735(12) 0.8148(19) 0.089(5) Uiso 0.50 1 d PDU C 1
H19A H 0.2398 0.4236 0.7889 0.134 Uiso 0.50 1 calc PR C 1
H19B H 0.3619 0.3705 0.7634 0.134 Uiso 0.50 1 calc PR C 1
H19C H 0.3271 0.3864 0.8943 0.134 Uiso 0.50 1 calc PR C 1
C20 C 0.3192(18) 0.2075(15) 0.8518(18) 0.085(5) Uiso 0.50 1 d PDU C 1
H20A H 0.2801 0.1461 0.8545 0.127 Uiso 0.50 1 calc PR C 1
H20B H 0.3534 0.2240 0.9294 0.127 Uiso 0.50 1 calc PR C 1
H20C H 0.3836 0.2051 0.7978 0.127 Uiso 0.50 1 calc PR C 1
C18' C 0.1353(16) 0.2580(15) 0.8974(13) 0.051(4) Uiso 0.50 1 d PDU C 2
H18D H 0.0621 0.2942 0.8776 0.077 Uiso 0.50 1 calc PR C 2
H18E H 0.1669 0.2746 0.9758 0.077 Uiso 0.50 1 calc PR C 2
H18F H 0.1164 0.1909 0.8943 0.077 Uiso 0.50 1 calc PR C 2
C19' C 0.251(2) 0.3884(10) 0.8202(19) 0.089(5) Uiso 0.50 1 d PDU C 2
H19D H 0.1756 0.4220 0.8031 0.134 Uiso 0.50 1 calc PR C 2
H19E H 0.3096 0.4068 0.7640 0.134 Uiso 0.50 1 calc PR C 2
H19F H 0.2836 0.4043 0.8987 0.134 Uiso 0.50 1 calc PR C 2
C20' C 0.3466(14) 0.2408(15) 0.8403(19) 0.085(5) Uiso 0.50 1 d PDU C 2
H20D H 0.4005 0.2572 0.7795 0.127 Uiso 0.50 1 calc PR C 2
H20E H 0.3406 0.1725 0.8459 0.127 Uiso 0.50 1 calc PR C 2
H20F H 0.3788 0.2663 0.9147 0.127 Uiso 0.50 1 calc PR C 2
N1D N 0.4566(6) 0.4987(4) 0.5542(6) 0.0301(16) Uani 1 1 d . . .
C2D C 0.3941(8) 0.5356(6) 0.4623(7) 0.033(2) Uani 1 1 d . . .
H2D H 0.3897 0.5013 0.3916 0.040 Uiso 1 1 calc R . .
C3D C 0.3361(8) 0.6203(6) 0.4648(7) 0.034(2) Uani 1 1 d . . .
H3D H 0.2928 0.6431 0.3971 0.041 Uiso 1 1 calc R . .
C4D C 0.3406(7) 0.6740(6) 0.5684(7) 0.0276(17) Uani 1 1 d . . .
C5D C 0.4072(8) 0.6357(6) 0.6626(7) 0.0315(19) Uani 1 1 d . . .
H5D H 0.4151 0.6689 0.7340 0.038 Uiso 1 1 calc R . .
C6D C 0.4610(8) 0.5506(6) 0.6525(8) 0.036(2) Uani 1 1 d . . .
H6D H 0.5047 0.5260 0.7190 0.043 Uiso 1 1 calc R . .
N7D N 0.2826(6) 0.7561(4) 0.5741(7) 0.0312(18) Uani 1 1 d . . .
C8D C 0.2092(10) 0.7935(7) 0.4739(9) 0.045(2) Uani 1 1 d . . .
H8D1 H 0.2616 0.8245 0.4206 0.068 Uiso 1 1 calc R . .
H8D2 H 0.1511 0.8389 0.5009 0.068 Uiso 1 1 calc R . .
H8D3 H 0.1660 0.7420 0.4335 0.068 Uiso 1 1 calc R . .
C9D C 0.2962(9) 0.8129(7) 0.6798(8) 0.042(2) Uani 1 1 d . . .
H9D1 H 0.2623 0.7790 0.7439 0.063 Uiso 1 1 calc R . .
H9D2 H 0.2536 0.8724 0.6673 0.063 Uiso 1 1 calc R . .
H9D3 H 0.3818 0.8251 0.6988 0.063 Uiso 1 1 calc R . .

loop_
_atom_site_aniso_label
_atom_site_aniso_U_11
_atom_site_aniso_U_22
_atom_site_aniso_U_33
_atom_site_aniso_U_23
_atom_site_aniso_U_13
_atom_site_aniso_U_12
Sb1 0.0204(2) 0.0251(2) 0.0239(3) 0.0027(3) 0.00064(17) 0.0009(3)
Ga1 0.0238(5) 0.0376(6) 0.0349(6) 0.0122(4) 0.0085(4) 0.0043(4)
Si1 0.0631(19) 0.0304(13) 0.0391(16) 0.0066(11) 0.0154(14) 0.0199(13)
Si2 0.0401(15) 0.0482(16) 0.0271(14) 0.0071(11) -0.0061(11) -0.0154(12)
Al1 0.0179(11) 0.0328(13) 0.0314(15) 0.0025(11) -0.0012(10) 0.0001(10)
C1 0.046(6) 0.053(6) 0.055(7) -0.004(5) 0.009(5) 0.023(5)
C2 0.093(10) 0.082(9) 0.051(7) 0.019(6) 0.006(7) 0.065(8)
C3 0.121(12) 0.032(6) 0.103(11) -0.018(6) 0.069(10) -0.009(7)
C4 0.057(7) 0.082(9) 0.047(7) 0.025(6) -0.012(5) -0.011(6)
C5 0.116(11) 0.106(11) 0.029(6) 0.005(6) -0.021(6) -0.065(9)
C6 0.076(8) 0.085(8) 0.019(5) -0.002(5) 0.008(5) 0.014(7)
C7 0.026(5) 0.051(6) 0.054(7) 0.011(5) 0.017(4) -0.004(4)
C8 0.026(5) 0.046(5) 0.044(6) 0.004(4) -0.011(4) -0.001(4)
C9 0.077(10) 0.052(8) 0.201(17) -0.019(9) 0.080(11) -0.018(7)
C13 0.045(6) 0.030(5) 0.045(6) 0.008(4) 0.008(5) 0.013(4)
C17 0.107(12) 0.121(11) 0.039(7) 0.015(7) 0.014(7) 0.051(10)
N1D 0.030(4) 0.026(3) 0.034(4) -0.002(3) 0.002(3) -0.002(3)
C2D 0.050(6) 0.027(4) 0.022(5) -0.005(3) -0.008(4) -0.003(4)
C3D 0.043(5) 0.038(5) 0.019(4) 0.005(4) -0.008(4) 0.003(4)
C4D 0.024(4) 0.032(4) 0.026(4) 0.001(4) 0.001(3) -0.004(3)
C5D 0.040(5) 0.029(4) 0.025(5) -0.002(3) -0.005(4) -0.005(4)
C6D 0.038(5) 0.029(5) 0.040(5) 0.000(4) -0.014(4) -0.005(4)
N7D 0.036(5) 0.030(4) 0.028(4) -0.003(3) 0.000(4) -0.001(3)
C8D 0.052(6) 0.035(5) 0.047(6) -0.004(4) -0.002(5) 0.008(5)
C9D 0.052(6) 0.037(5) 0.038(6) -0.006(4) 0.006(4) 0.004(4)

loop_
_geom_bond_atom_site_label_1
_geom_bond_atom_site_label_2
_geom_bond_distance
_geom_bond_site_symmetry_2
_geom_bond_publ_flag
Sb1 Si1 2.570(3) . ?
Sb1 Si2 2.580(3) . ?
Sb1 Al1 2.726(3) . ?
Sb1 Ga1 2.8888(9) . ?
Ga1 C9 1.972(10) . ?
Ga1 C13 2.021(8) . ?
Ga1 C17 2.086(10) . ?
Si1 C3 1.874(12) . ?
Si1 C2 1.891(11) . ?
Si1 C1 1.897(11) . ?
Si2 C4 1.857(11) . ?
Si2 C5 1.889(11) . ?
Si2 C6 1.896(11) . ?
Al1 C7 1.954(10) . ?
Al1 N1D 1.961(7) . ?
Al1 C8 1.978(9) . ?
C1 H1A 0.9800 . ?
C1 H1B 0.9800 . ?
C1 H1C 0.9800 . ?
C2 H2A 0.9800 . ?
C2 H2B 0.9800 . ?
C2 H2C 0.9800 . ?
C3 H3A 0.9800 . ?
C3 H3B 0.9800 . ?
C3 H3C 0.9800 . ?
C4 H4A 0.9800 . ?
C4 H4B 0.9800 . ?
C4 H4C 0.9800 . ?
C5 H5A 0.9800 . ?
C5 H5B 0.9800 . ?
C5 H5C 0.9800 . ?
C6 H6A 0.9800 . ?
C6 H6B 0.9800 . ?
C6 H6C 0.9800 . ?
C7 H7A 0.9800 . ?
C7 H7B 0.9800 . ?
C7 H7C 0.9800 . ?
C8 H8A 0.9800 . ?
C8 H8B 0.9800 . ?
C8 H8C 0.9800 . ?
C9 C11 1.487(12) . ?
C9 C10 1.505(11) . ?
C9 C12 1.577(11) . ?
C9 H9 1.0000 . ?
C10 H10A 0.9800 . ?
C10 H10B 0.9800 . ?
C10 H10C 0.9800 . ?
C11 C12' 1.587(17) . ?
C11 H11A 0.9800 . ?
C11 H11B 0.9800 . ?
C11 H11C 0.9800 . ?
C11 H11D 0.9900 . ?
C11 H11E 0.9900 . ?
C12 H12A 0.9800 . ?
C12 H12B 0.9800 . ?
C12 H12C 0.9800 . ?
C12' H12D 0.9800 . ?
C12' H12E 0.9800 . ?
C12' H12F 0.9800 . ?
C13 C16 1.467(11) . ?
C13 C15' 1.472(11) . ?
C13 C14 1.488(11) . ?
C13 C14' 1.515(11) . ?
C13 C16' 1.599(11) . ?
C13 C15 1.621(11) . ?
C14 H14A 0.9800 . ?
C14 H14B 0.9800 . ?
C14 H14C 0.9800 . ?
C15 H15A 0.9800 . ?
C15 H15B 0.9800 . ?
C15 H15C 0.9800 . ?
C16 H16A 0.9800 . ?
C16 H16B 0.9800 . ?
C16 H16C 0.9800 . ?
C14' H14D 0.9800 . ?
C14' H14E 0.9800 . ?
C14' H14F 0.9800 . ?
C15' H15D 0.9800 . ?
C15' H15E 0.9800 . ?
C15' H15F 0.9800 . ?
C16' H16D 0.9800 . ?
C16' H16E 0.9800 . ?
C16' H16F 0.9800 . ?
C17 C20' 1.448(12) . ?
C17 C20 1.498(12) . ?
C17 C18 1.509(12) . ?
C17 C18' 1.511(12) . ?
C17 C19 1.528(12) . ?
C17 C19' 1.572(12) . ?
C18 H18A 0.9800 . ?
C18 H18B 0.9800 . ?
C18 H18C 0.9800 . ?
C19 H19A 0.9800 . ?
C19 H19B 0.9800 . ?
C19 H19C 0.9800 . ?
C20 H20A 0.9800 . ?
C20 H20B 0.9800 . ?
C20 H20C 0.9800 . ?
C18' H18D 0.9800 . ?
C18' H18E 0.9800 . ?
C18' H18F 0.9800 . ?
C19' H19D 0.9800 . ?
C19' H19E 0.9800 . ?
C19' H19F 0.9800 . ?
C20' H20D 0.9800 . ?
C20' H20E 0.9800 . ?
C20' H20F 0.9800 . ?
N1D C2D 1.340(11) . ?
N1D C6D 1.354(11) . ?
C2D C3D 1.371(12) . ?
C2D H2D 0.9500 . ?
C3D C4D 1.419(12) . ?
C3D H3D 0.9500 . ?
C4D N7D 1.341(10) . ?
C4D C5D 1.389(11) . ?
C5D C6D 1.363(12) . ?
C5D H5D 0.9500 . ?
C6D H6D 0.9500 . ?
N7D C9D 1.465(11) . ?
N7D C8D 1.474(12) . ?
C8D H8D1 0.9800 . ?
C8D H8D2 0.9800 . ?
C8D H8D3 0.9800 . ?
C9D H9D1 0.9800 . ?
C9D H9D2 0.9800 . ?
C9D H9D3 0.9800 . ?
